data_7028494
loop_
_publ_author_name
'Zhao, Chongchao'
'Glass, Elliot N.'
'Sumliner, Jordan M.'
'Bacsa, John'
'Kim, Daniel Taehyun'
'Guo, Weiwei'
'Hill, Craig L.'

_publ_section_title
;
 Complexation of metal carbonyl units with [\a-PW11O39](7-) and
 [\a2-P2W17O61](10-): insights into the chiral
 &quot;twisted-sandwich&quot; dimeric structures.
;
_journal_issue 10
_journal_name_full 'Dalton transactions (Cambridge, England : 2003)'
_journal_page_first 4040
_journal_page_last 4047
_journal_paper_doi 10.1039/c3dt53374c
_journal_volume 43
_journal_year 2014
_chemical_formula_moiety 'C6 O86 P2 Re2 W23, 7(K), 4(Na), 23(O)'
_chemical_formula_sum 'C6 K7 Na4 O109 P2 Re2 W23'
_chemical_formula_weight 6844.61
_space_group_crystal_system triclinic
_space_group_IT_number 2
_space_group_name_Hall '-P 1'
_space_group_name_H-M_alt 'P -1'
_symmetry_space_group_name_Hall '-P 1'
_symmetry_space_group_name_H-M 'P -1'
_audit_creation_date 2014-01-06
_audit_creation_method
;
Olex2 1.2-beta
(compiled 2013.12.10 svn.r2850 for OlexSys, GUI svn.r4736)
;
_audit_update_record
;
2014-01-09 # Formatted by publCIF
;
_cell_angle_alpha 76.506(2)
_cell_angle_beta 84.428(2)
_cell_angle_gamma 82.631(2)
_cell_formula_units_Z 2
_cell_length_a 13.0794(4)
_cell_length_b 19.8716(6)
_cell_length_c 21.3258(6)
_cell_measurement_reflns_used 9468
_cell_measurement_temperature 173(2)
_cell_measurement_theta_max 31.116
_cell_measurement_theta_min 2.212
_cell_volume 5332.3(3)
_computing_molecular_graphics 'Olex2 (Dolomanov et al., 2009)'
_computing_publication_material 'Olex2 (Dolomanov et al., 2009)'
_computing_structure_refinement 'ShelXL (Sheldrick, 2008)'
_diffrn_ambient_temperature 173.15
_diffrn_measured_fraction_theta_full 1.000
_diffrn_measured_fraction_theta_max 0.998
_diffrn_measurement_device_type 'Bruker APEX-II CCD'
_diffrn_measurement_method '\f and \w scans'
_diffrn_radiation_monochromator graphite
_diffrn_radiation_type MoK\a
_diffrn_radiation_wavelength 0.71073
_diffrn_reflns_av_R_equivalents 0.0413
_diffrn_reflns_av_unetI/netI 0.0603
_diffrn_reflns_Laue_measured_fraction_full 1.000
_diffrn_reflns_Laue_measured_fraction_max 0.998
_diffrn_reflns_limit_h_max 18
_diffrn_reflns_limit_h_min -18
_diffrn_reflns_limit_k_max 28
_diffrn_reflns_limit_k_min -28
_diffrn_reflns_limit_l_max 30
_diffrn_reflns_limit_l_min -30
_diffrn_reflns_number 64578
_diffrn_reflns_point_group_measured_fraction_full 1.000
_diffrn_reflns_point_group_measured_fraction_max 0.998
_diffrn_reflns_theta_full 25.242
_diffrn_reflns_theta_max 30.514
_diffrn_reflns_theta_min 1.574
_diffrn_standards_number 0
_exptl_absorpt_coefficient_mu 27.390
_exptl_absorpt_correction_T_max 0.3521
_exptl_absorpt_correction_T_min 0.0132
_exptl_absorpt_correction_type numerical
_exptl_absorpt_process_details
;
SADABS-2012/1 (Bruker,2012) was used for absorption
 correction. wR2(int) was
 0.1148 before and 0.0834 after correction. The Ratio of minimum to maximum
 transmission is 0.0375. The \l/2 correction factor is 0.0015.
;
_exptl_crystal_colour orange
_exptl_crystal_density_diffrn 4.263
_exptl_crystal_description plate
_exptl_crystal_F_000 5934
_exptl_crystal_recrystallization_method 'The material was recrystallised from water.'
_exptl_crystal_size_max 0.355
_exptl_crystal_size_mid 0.268
_exptl_crystal_size_min 0.088
_refine_diff_density_max 4.748
_refine_diff_density_min -5.419
_refine_diff_density_rms 0.563
_refine_ls_extinction_method none
_refine_ls_goodness_of_fit_ref 1.075
_refine_ls_hydrogen_treatment undef
_refine_ls_matrix_type full
_refine_ls_number_parameters 1443
_refine_ls_number_reflns 32520
_refine_ls_number_restraints 138
_refine_ls_restrained_S_all 1.075
_refine_ls_R_factor_all 0.0803
_refine_ls_R_factor_gt 0.0530
_refine_ls_shift/su_max 0.022
_refine_ls_shift/su_mean 0.001
_refine_ls_structure_factor_coef Fsqd
_refine_ls_weighting_details 'w=1/[\s^2^(Fo^2^)+(0.0322P)^2^+319.6019P] where P=(Fo^2^+2Fc^2^)/3'
_refine_ls_weighting_scheme calc
_refine_ls_wR_factor_gt 0.1166
_refine_ls_wR_factor_ref 0.1358
_reflns_Friedel_coverage 0.000
_reflns_number_gt 24012
_reflns_number_total 32520
_reflns_threshold_expression 'I > 2\s(I)'
_cod_data_source_file c3dt53374c.txt
_cod_data_source_block zcc96
_cod_database_code 7028494
_shelxl_version_number 2013-3
_shelx_space_group_comment
;
The symmetry employed for this shelxl refinement is uniquely defined
by the following loop, which should always be used as a source of
symmetry information in preference to the above space-group names.
They are only intended as comments.
;
_shelx_estimated_absorpt_t_max 0.197
_shelx_estimated_absorpt_t_min 0.037
_olex2_refinement_description
;
1. Uiso/Uaniso restraints and constraints
Na2 \\sim Na2': within 1.7A with sigma of 0.04 and sigma for terminal atoms of
0.08
Uanis(W26B) \\sim Ueq, Uanis(O26A) \\sim Ueq: with sigma of 0.002 and sigma for
terminal atoms of 0.002
Uanis(C6) \\sim Ueq: with sigma of 0.007 and sigma for terminal atoms of 0.007
Uanis(O15W) \\sim Ueq: with sigma of 0.007 and sigma for terminal atoms of 0.007
Uanis(O27W) \\sim Ueq: with sigma of 0.007 and sigma for terminal atoms of 0.007
Uanis(O1W) \\sim Ueq: with sigma of 0.007 and sigma for terminal atoms of 0.007
Uanis(O17W) \\sim Ueq: with sigma of 0.007 and sigma for terminal atoms of 0.007
Uanis(O9W) \\sim Ueq: with sigma of 0.007 and sigma for terminal atoms of 0.007
Uanis(O24W) \\sim Ueq: with sigma of 0.007 and sigma for terminal atoms of 0.007
Uanis(O12W) \\sim Ueq: with sigma of 0.007 and sigma for terminal atoms of 0.007
Uanis(O22W) \\sim Ueq: with sigma of 0.007 and sigma for terminal atoms of 0.007
Uanis(W22A) = Uanis(W22B)
Uanis(W23A) = Uanis(W23B)
Uanis(O26A) = Uanis(W26B)
Uanis(W25A) = Uanis(O25B)
Uanis(O51A) = Uanis(W51B)
Uanis(W21A) = Uanis(W21B)
Uanis(O21W) = Uanis(O21W)
Uanis(O21W) = Uanis(O21W)
Uanis(K6') = Uanis(K6)
Uanis(K2A) = Uanis(K2B)
2. Rigid body (RIGU) restrains
 W22A, W22B, O86, O69, W19
 with sigma for 1-2 distances of 0.002 and sigma for 1-3 distances of 0.002
 O25B
 with sigma for 1-2 distances of 0.002 and sigma for 1-3 distances of 0.002
 W18, W26B, W6
 with sigma for 1-2 distances of 0.002 and sigma for 1-3 distances of 0.002
 W18, W26B, O26A, W6
 with sigma for 1-2 distances of 0.002 and sigma for 1-3 distances of 0.002
 W10, W51B, O25B, W6, W18
 with sigma for 1-2 distances of 0.002 and sigma for 1-3 distances of 0.002
 Re2, C6, O78
 with sigma for 1-2 distances of 0.002 and sigma for 1-3 distances of 0.002
3. Others
 Sof(K2B)=1-FVAR(1)
 Sof(K2A)=FVAR(1)
 Sof(W22B)=1-FVAR(2)
 Sof(W22A)=FVAR(2)
 Sof(W23B)=1-FVAR(3)
 Sof(W23A)=FVAR(3)
 Sof(W21B)=1-FVAR(4)
 Sof(W21A)=FVAR(4)
 Sof(K6)=1-FVAR(5)
 Sof(K6')=FVAR(5)
 Fixed Sof: W26B(0.05) W51B(0.05) O5W(0.5) O27W(0.5) O1W(0.5) O11W(0.5)
 O16W(0.5) O15W(0.5) W6(0.95) W10(0.95) W18(0.95) W25A(0.05) Na2'(0.5) Na2(0.5)
;

loop_
_space_group_symop_operation_xyz
'x, y, z'
'-x, -y, -z'

loop_
_atom_site_label
_atom_site_type_symbol
_atom_site_fract_x
_atom_site_fract_y
_atom_site_fract_z
_atom_site_U_iso_or_equiv
_atom_site_adp_type
_atom_site_occupancy
_atom_site_site_symmetry_order
_atom_site_calc_flag
_atom_site_refinement_flags_adp
_atom_site_refinement_flags_occupancy
_atom_site_disorder_assembly
_atom_site_disorder_group
C1 C -0.06125(13) 0.71468(8) 0.93050(7) 0.0316(4) Uani 1 1 d . . . .
C2 C -0.10710(9) 0.43171(6) 0.79032(6) 0.0167(3) Uani 1 1 d . . . .
C3 C -0.04387(11) 0.33825(8) 0.71965(7) 0.0242(4) Uani 1 1 d . . . .
C4 C 0.04102(11) 0.58867(7) 0.97027(6) 0.0210(3) Uani 1 1 d . . . .
C5 C -0.08118(10) 0.47363(8) 0.66262(7) 0.0280(4) Uani 1 1 d . . . .
C6 C -0.11053(12) 0.60640(8) 0.89400(6) 0.0264(2) Uani 1 1 d U . . .
K1 K 0.27906(2) 0.54519(2) 1.05317(2) 0.02864(9) Uani 1 1 d . . . .
K2B K 0.56346(14) 0.61026(9) 0.50179(8) 0.03361(12) Uani 0.2045(7) 1 d . P A 2
K2 K -0.36435(4) 0.65790(2) 0.82090(2) 0.06518(14) Uani 1 1 d . . . .
K4 K 0.03388(4) 1.09207(2) 0.67815(2) 0.06826(14) Uani 1 1 d . . . .
K8 K 0.48444(5) 1.05479(3) 0.78948(3) 0.0709(2) Uani 1 1 d . . . .
K3 K 0.33398(4) 0.90448(2) 0.43616(3) 0.05745(15) Uani 1 1 d . . . .
Na1 Na 0.62517(7) 0.62227(5) 0.63299(4) 0.0618(3) Uani 1 1 d . . . .
Na3 Na 0.25280(6) 0.81490(5) 1.03538(3) 0.0571(3) Uani 1 1 d . . . .
K6' K -0.19778(7) 0.80385(5) 0.56078(4) 0.0600(2) Uani 0.5649(9) 1 d . P B 1
Na4 Na -0.03445(7) 0.56478(6) 0.49209(5) 0.0726(3) Uani 1 1 d . . . .
O1 O 0.32733(8) 0.68834(5) 0.64856(5) 0.0258(3) Uani 1 1 d . . . .
O2 O 0.26604(7) 0.53197(5) 0.69005(4) 0.0191(2) Uani 1 1 d . . . .
O3 O 0.09474(7) 0.58577(5) 0.82869(4) 0.0197(2) Uani 1 1 d . . . .
O5 O 0.18895(8) 1.05516(6) 0.52191(6) 0.0331(3) Uani 1 1 d . . . .
O6 O 0.09376(9) 0.83373(5) 0.83533(5) 0.0295(3) Uani 1 1 d . . . .
O7 O 0.28167(6) 0.61649(5) 0.76676(4) 0.0187(2) Uani 1 1 d . . . .
O8 O 0.45277(6) 0.49394(5) 0.73987(4) 0.0172(2) Uani 1 1 d . . . .
O9 O 0.01520(8) 0.75965(6) 0.54743(5) 0.0298(3) Uani 1 1 d . . . .
O10 O 0.23875(7) 0.47975(5) 0.81950(4) 0.0217(3) Uani 1 1 d . . . .
O11 O 0.39016(7) 0.30395(5) 0.63412(4) 0.0194(2) Uani 1 1 d . . . .
O12 O 0.51776(7) 0.41893(5) 0.65798(4) 0.0174(2) Uani 1 1 d . . . .
O13 O 0.11180(7) 0.63876(5) 0.69879(4) 0.0179(2) Uani 1 1 d . . . .
O14 O 0.29789(8) 0.14122(5) 0.83964(5) 0.0248(3) Uani 1 1 d . . . .
O15 O 0.13879(6) 0.41286(5) 0.66618(4) 0.0161(2) Uani 1 1 d . . . .
O16 O 0.21509(7) 0.27907(5) 0.69807(4) 0.0215(3) Uani 1 1 d . . . .
O17 O 0.07509(7) 0.50471(5) 0.74406(4) 0.0179(2) Uani 1 1 d . . . .
O18 O 0.39126(7) 0.37139(5) 0.95448(4) 0.0225(3) Uani 1 1 d . . . .
O19 O 0.48302(7) 0.16880(5) 0.85322(5) 0.0228(3) Uani 1 1 d . . . .
O1A O 0.10879(7) 0.36749(4) 0.79957(4) 0.0174(2) Uani 1 1 d . . . .
O20 O 0.37646(7) 0.18740(5) 0.72122(5) 0.0223(3) Uani 1 1 d . . . .
O21 O 0.41227(7) 0.48572(5) 0.86745(5) 0.0217(3) Uani 1 1 d . . . .
O22 O 0.34503(7) 0.72076(6) 0.81375(5) 0.0312(3) Uani 1 1 d . . . .
O23 O 0.33032(7) 0.44302(5) 0.60827(4) 0.0213(3) Uani 1 1 d . . . .
O24 O 0.32939(7) 0.38566(5) 0.72689(4) 0.0154(2) Uani 1 1 d . . . .
O25B O -0.05586(9) 0.86718(6) 0.58219(5) 0.0345(2) Uani 1 1 d . . C 2
W26B W 0.14706(10) 0.91809(7) 0.53323(6) 0.03122(9) Uani 0.05 1 d U P C 2
O27 O 0.57260(7) 0.39253(5) 0.88998(4) 0.0195(2) Uani 1 1 d . . . .
O28 O 0.04304(7) 0.84206(5) 0.70632(4) 0.0216(3) Uani 1 1 d . . . .
O29 O 0.14314(7) 0.78146(5) 0.62551(4) 0.0189(2) Uani 1 1 d . . . .
O30 O 0.41361(7) 0.36845(5) 0.83188(4) 0.0208(3) Uani 1 1 d . . . .
O31 O 0.19969(7) 0.75841(5) 0.73951(4) 0.0207(2) Uani 1 1 d . . . .
O32 O 0.41412(8) 0.24207(5) 0.93791(5) 0.0251(3) Uani 1 1 d . . . .
O33 O 0.61150(7) 0.40255(5) 0.76449(4) 0.0242(3) Uani 1 1 d . . . .
O34 O 0.48251(7) 0.29546(5) 0.75305(4) 0.0198(2) Uani 1 1 d . . . .
O35 O 0.59503(8) 0.29262(5) 0.64541(5) 0.0237(3) Uani 1 1 d . . . .
O36 O 0.60596(8) 0.52303(5) 0.81183(5) 0.0278(3) Uani 1 1 d . . . .
O37 O 0.51094(8) 0.18509(6) 0.60956(5) 0.0276(3) Uani 1 1 d . . . .
O38 O -0.01256(8) 0.71463(5) 0.79676(5) 0.0258(3) Uani 1 1 d . . . .
O39 O 0.21817(7) 0.87488(5) 0.66078(5) 0.0217(2) Uani 1 1 d . . . .
O40 O 0.59075(7) 0.26520(5) 0.87131(4) 0.0246(3) Uani 1 1 d . . . .
O41 O 0.73211(7) 0.38591(5) 0.64973(5) 0.0249(3) Uani 1 1 d . . . .
O42 O 0.43808(8) 0.55424(6) 0.60695(5) 0.0259(3) Uani 1 1 d . . . .
O43 O 0.13213(7) 0.23101(5) 0.81739(4) 0.0230(3) Uani 1 1 d . . . .
O44 O 0.21514(7) 0.35914(6) 0.90407(4) 0.0235(3) Uani 1 1 d . . . .
O45 O 0.68190(7) 0.27354(5) 0.75577(5) 0.0240(3) Uani 1 1 d . . . .
O46 O 0.40214(8) 0.78183(5) 0.68990(6) 0.0335(3) Uani 1 1 d . . . .
O47 O -0.05416(7) 0.73535(6) 0.67288(5) 0.0278(3) Uani 1 1 d . . . .
O48 O 0.31079(7) 0.27817(5) 0.81425(4) 0.0204(2) Uani 1 1 d . . . .
O49 O 0.23322(8) 0.47813(6) 0.95082(4) 0.0261(3) Uani 1 1 d . . . .
O50 O -0.15125(8) 0.86210(6) 0.67916(5) 0.0324(3) Uani 1 1 d . . . .
W51B W 0.04552(11) 0.97462(9) 0.61204(10) 0.0494(3) Uani 0.05 1 d . P C -1
O52 O 0.57463(8) 0.17713(5) 0.73484(4) 0.0225(3) Uani 1 1 d . . . .
O53 O 0.56997(8) 0.28385(6) 0.99932(5) 0.0297(3) Uani 1 1 d . . . .
O54 O 0.48045(7) 0.64686(6) 0.73957(6) 0.0310(3) Uani 1 1 d . . . .
O55 O 0.17798(9) 0.13965(6) 0.73755(5) 0.0306(3) Uani 1 1 d . . . .
O56 O 0.22285(8) 0.21819(6) 0.92488(5) 0.0264(3) Uani 1 1 d . . . .
O57 O 0.15104(8) 0.69874(6) 0.87226(5) 0.0267(3) Uani 1 1 d . . . .
O58 O 0.22322(9) 1.00601(5) 0.65099(5) 0.0311(3) Uani 1 1 d . . . .
O59 O 0.36525(9) 0.10466(6) 0.96637(5) 0.0335(3) Uani 1 1 d . . . .
O60 O -0.07041(9) 0.96123(6) 0.71961(5) 0.0346(3) Uani 1 1 d . . . .
O61 O -0.10034(8) 0.84177(6) 0.80019(5) 0.0302(3) Uani 1 1 d . . . .
O62 O 0.05567(8) 0.55522(6) 1.02176(5) 0.0315(3) Uani 1 1 d . . . .
O63 O 0.17778(9) 0.67157(5) 0.57629(5) 0.0292(3) Uani 1 1 d . . . .
O64 O 0.21644(8) 0.35452(5) 0.56606(5) 0.0263(3) Uani 1 1 d . . . .
O65 O -0.16986(8) 0.99699(5) 0.60477(5) 0.0264(3) Uani 1 1 d . . . .
O66 O 0.20331(9) 0.79200(6) 0.50125(5) 0.0304(3) Uani 1 1 d . . . .
O67 O 0.27707(9) 0.85998(6) 0.78869(5) 0.0388(3) Uani 1 1 d . . . .
O68 O 0.03245(10) 0.87469(6) 0.44437(5) 0.0346(3) Uani 1 1 d . . . .
O69 O 0.35306(8) 0.80754(6) 0.56899(5) 0.03086(18) Uani 1 1 d . . . .
O70 O 0.69977(9) 0.14360(6) 0.84015(5) 0.0351(3) Uani 1 1 d . . . .
O71 O -0.21543(9) 0.74417(7) 0.77022(6) 0.0435(4) Uani 1 1 d . . . .
O72 O 0.02614(8) 0.29658(6) 0.91451(5) 0.0304(3) Uani 1 1 d . . . .
O73 O 0.26325(10) 0.78160(6) 0.91507(5) 0.0443(3) Uani 1 1 d . . . .
O74 O 0.33133(8) 0.94104(7) 0.56591(6) 0.0398(4) Uani 1 1 d . . . .
O75 O -0.07233(8) 0.28882(6) 0.71349(6) 0.0367(3) Uani 1 1 d . . . .
O76 O 0.37361(10) 0.69031(6) 0.51482(5) 0.0365(3) Uani 1 1 d . . . .
O77 O 0.38800(9) 0.91991(6) 0.68471(7) 0.0421(4) Uani 1 1 d . . . .
O78 O -0.18549(9) 0.57958(7) 0.89373(6) 0.0389(3) Uani 1 1 d . . . .
O79 O -0.01841(10) 0.62335(6) 0.60969(6) 0.0384(3) Uani 1 1 d . . . .
O80 O 0.11825(9) 0.95330(6) 0.75624(5) 0.0353(3) Uani 1 1 d . . . .
O81 O -0.17697(9) 0.43745(8) 0.82830(6) 0.0436(4) Uani 1 1 d . . . .
O82 O -0.10595(11) 0.75849(7) 0.95422(6) 0.0539(4) Uani 1 1 d . . . .
O83 O -0.13280(10) 0.50165(7) 0.62185(6) 0.0517(4) Uani 1 1 d . . . .
O84 O -0.04824(11) 0.94840(7) 0.85127(5) 0.0553(4) Uani 1 1 d . . . .
O85 O 0.30806(10) 0.99812(6) 0.77385(6) 0.0527(4) Uani 1 1 d . . . .
O86 O 0.52634(9) 0.86511(6) 0.59657(7) 0.0458(3) Uani 1 1 d . . . .
K6 K -0.19530(9) 0.79777(7) 0.48749(6) 0.0600(2) Uani 0.4351(9) 1 d . P B 2
O2W O 0.17969(10) 0.68031(7) 1.03025(6) 0.0414(4) Uani 1 1 d . . . .
O3W O 0.36809(9) 0.60386(7) 0.93274(6) 0.0443(4) Uani 1 1 d . . . .
O4W O 0.58246(10) 0.56920(8) 0.94073(6) 0.0479(4) Uani 1 1 d . . . .
O7W O 0.15385(13) 0.53424(8) 0.54418(8) 0.0618(5) Uani 1 1 d . . . .
O17W O -0.25872(14) 1.05296(10) 0.73964(9) 0.0748(4) Uani 1 1 d U . . .
O8W O -0.07788(14) 0.77382(8) 0.38896(8) 0.0635(6) Uani 1 1 d . . . .
O13W O 0.56051(13) 1.02151(9) 0.67194(9) 0.0724(6) Uani 1 1 d . . . .
O10W O 0.34537(14) 0.51224(10) 0.46765(7) 0.0699(6) Uani 1 1 d . . . .
O6W O 0.53697(12) 0.79632(9) 0.79055(10) 0.0788(6) Uani 1 1 d . . . .
O9W O 0.10413(15) 0.67962(10) 0.43630(8) 0.0728(4) Uani 1 1 d U . . .
O18W O -0.26031(19) 0.98871(9) 0.92094(7) 0.0887(7) Uani 1 1 d . . . .
O20W O -0.33698(18) 0.73022(13) 0.92267(9) 0.0977(9) Uani 1 1 d . . . .
O19W O -0.34731(15) 0.89777(11) 0.73716(12) 0.1037(9) Uani 1 1 d . . . .
O14W O 0.45688(17) 1.05867(9) 0.54548(10) 0.0887(7) Uani 1 1 d . . . .
O26W O -0.2010(2) 0.66368(14) 0.55731(10) 0.1225(10) Uani 1 1 d . . . .
O21W O -0.27101(19) 0.86618(14) 0.88680(13) 0.1247(11) Uani 1 1 d . . D 2
O12W O 0.2301(2) 0.82681(14) 0.35669(12) 0.1172(5) Uani 1 1 d U . . .
O5W O 0.4814(2) 0.83034(13) 0.90009(13) 0.0507(8) Uani 0.5 1 d . P . .
O22W O -0.3372(2) 0.75009(14) 0.65438(13) 0.1178(5) Uani 1 1 d U . . .
O25W O 0.09193(17) 0.88960(16) 0.96358(10) 0.1153(11) Uani 1 1 d . . . .
O27W O 0.0040(2) 1.02496(15) 0.94471(14) 0.0539(5) Uani 0.5 1 d U P . .
O1W O 0.1776(2) 0.73486(17) 1.14240(15) 0.0580(5) Uani 0.5 1 d U P . .
O11W O 0.57983(19) 0.71649(19) 0.51632(11) 0.0602(10) Uani 0.5 1 d . P . .
O16W O -0.1182(2) 1.12709(16) 0.74581(14) 0.0686(10) Uani 0.5 1 d . P . .
O15W O -0.0459(3) 1.15893(17) 0.84989(16) 0.0617(5) Uani 0.5 1 d U P . .
P1 P 0.38177(2) 0.33293(2) 0.78124(2) 0.01071(7) Uani 1 1 d . . . .
P2 P 0.15134(2) 0.81289(2) 0.68401(2) 0.01499(8) Uani 1 1 d . . . .
Re1 Re 0.00527(2) 0.42275(2) 0.72928(2) 0.01582(1) Uani 1 1 d . . . .
Re2 Re 0.01340(2) 0.64754(2) 0.88811(2) 0.02140(1) Uani 1 1 d . . . .
W1 W 0.25165(2) 0.36461(2) 0.63950(2) 0.01686(1) Uani 1 1 d . . . .
W2 W 0.14014(2) 0.30186(2) 0.86797(2) 0.01849(1) Uani 1 1 d . . . .
W3 W 0.16211(2) 0.55643(2) 0.76378(2) 0.01529(1) Uani 1 1 d . . . .
W4 W 0.48494(2) 0.23243(2) 0.66811(2) 0.01974(1) Uani 1 1 d . . . .
W5 W 0.23880(2) 0.19792(2) 0.76345(2) 0.02006(1) Uani 1 1 d . . . .
W6 W 0.07459(2) 0.84520(2) 0.52041(2) 0.01844(1) Uani 0.95 1 d . P . .
W7 W 0.29412(2) 0.43316(2) 0.89698(2) 0.01901(1) Uani 1 1 d . . . .
W8 W 0.38847(2) 0.48897(2) 0.66411(2) 0.01579(1) Uani 1 1 d . . . .
W9 W 0.52811(2) 0.46042(2) 0.81351(2) 0.01921(1) Uani 1 1 d . . . .
W10 W -0.07530(2) 0.93524(2) 0.63876(2) 0.01752(1) Uani 0.95 1 d . P C .
W11 W 0.50771(2) 0.31128(2) 0.92906(2) 0.02143(1) Uani 1 1 d . . . .
W12 W 0.62351(2) 0.35682(2) 0.69452(2) 0.01969(1) Uani 1 1 d . . . .
W13 W 0.60426(2) 0.20607(2) 0.80939(2) 0.02238(1) Uani 1 1 d . . . .
W14 W 0.35302(2) 0.17708(2) 0.90490(2) 0.02195(1) Uani 1 1 d . . . .
W15 W 0.35632(2) 0.68710(2) 0.73555(2) 0.02037(1) Uani 1 1 d . . . .
W16 W -0.09787(2) 0.77413(2) 0.74601(2) 0.02471(2) Uani 1 1 d . . . .
W17 W 0.04660(2) 0.68609(2) 0.62597(2) 0.02239(1) Uani 1 1 d . . . .
W18 W 0.18997(2) 0.97879(2) 0.57760(2) 0.02092(1) Uani 0.95 1 d . P C .
W19 W 0.28619(2) 0.72900(2) 0.56463(2) 0.02429(1) Uani 1 1 d . . . .
W20 W 0.22107(2) 0.77042(2) 0.84408(2) 0.02570(1) Uani 1 1 d . . . .
W21B W -0.01060(2) 0.89771(2) 0.79653(2) 0.02006(2) Uani 0.42267(18) 1 d . P E 2
W22B W 0.39946(2) 0.86171(2) 0.61682(2) 0.02155(2) Uani 0.61689(17) 1 d . P F 2
W23B W 0.27226(2) 0.94538(2) 0.72779(2) 0.02049(2) Uani 0.58774(17) 1 d . P E 2
K2A K 0.50508(4) 0.59695(2) 0.47359(2) 0.03361(12) Uani 0.7955(7) 1 d . P A 1
W22A W 0.39809(2) 0.85801(2) 0.63577(2) 0.02155(2) Uani 0.38311(17) 1 d . P F 1
W23A W 0.25099(2) 0.94072(2) 0.74208(2) 0.02049(2) Uani 0.41226(17) 1 d . P E 1
O26A O 0.18378(9) 0.90660(6) 0.51990(5) 0.03122(9) Uani 1 1 d U . C 1
W25A W -0.02238(11) 0.88821(8) 0.57087(6) 0.0345(2) Uani 0.05 1 d . P C 1
O51A O 0.06110(9) 0.98833(7) 0.62187(8) 0.0494(3) Uani 1 1 d . . C 1
W21A W 0.00887(2) 0.90990(2) 0.79043(2) 0.02006(2) Uani 0.57733(18) 1 d . P E 1
Na2' Na -0.1575(2) 0.89586(11) 0.97530(16) 0.1370(10) Uani 0.5 1 d . P G 2
O24W O -0.2283(2) 0.60165(16) 0.72193(15) 0.1429(5) Uani 1 1 d U . H 1
Na2 Na -0.1089(2) 0.89670(15) 1.01455(18) 0.1312(12) Uani 0.5 1 d . P I 1

loop_
_atom_site_aniso_label
_atom_site_aniso_U_11
_atom_site_aniso_U_22
_atom_site_aniso_U_33
_atom_site_aniso_U_23
_atom_site_aniso_U_13
_atom_site_aniso_U_12
C1 0.0388(8) 0.0284(7) 0.0243(6) -0.0049(5) 0.0081(6) -0.0016(7)
C2 0.0148(5) 0.0141(5) 0.0227(5) -0.0035(4) -0.0126(4) 0.0001(4)
C3 0.0218(6) 0.0223(6) 0.0262(6) -0.0030(5) 0.0040(5) -0.0024(5)
C4 0.0220(6) 0.0211(6) 0.0175(5) -0.0045(4) -0.0032(5) 0.0086(5)
C5 0.0213(5) 0.0323(7) 0.0311(6) 0.0008(5) -0.0052(5) -0.0180(5)
C6 0.0288(2) 0.0328(3) 0.0150(4) -0.0007(3) -0.0019(2) -0.00182(19)
K1 0.02446(13) 0.03793(16) 0.02509(12) -0.01070(11) -0.00149(11) -0.00267(12)
K2B 0.0345(2) 0.0340(2) 0.02879(17) -0.00896(15) 0.00976(15) 0.00389(17)
K2 0.0710(2) 0.0457(2) 0.0767(2) 0.02091(19) -0.04879(16) -0.02966(17)
K4 0.1209(3) 0.0411(2) 0.05463(17) -0.01726(14) -0.05421(16) -0.0044(2)
K8 0.0720(3) 0.0665(3) 0.0780(3) -0.0199(3) -0.0107(3) -0.0103(3)
K3 0.0480(2) 0.0434(2) 0.0654(3) -0.0009(2) 0.0163(2) 0.01661(19)
Na1 0.0620(5) 0.0941(5) 0.0394(3) -0.0278(3) 0.0130(3) -0.0353(4)
Na3 0.0463(4) 0.0944(6) 0.0355(3) -0.0291(3) -0.0245(3) 0.0176(4)
K6' 0.0531(3) 0.0665(4) 0.0532(3) 0.0108(3) -0.0134(3) -0.0178(3)
Na4 0.0496(4) 0.0819(6) 0.0850(6) -0.0014(5) -0.0352(4) -0.0115(4)
O1 0.0194(4) 0.0310(5) 0.0296(4) -0.0148(4) 0.0101(4) -0.0070(4)
O2 0.0126(3) 0.0313(4) 0.0186(3) -0.0150(3) -0.0045(3) -0.0018(3)
O3 0.0121(4) 0.0266(4) 0.0185(4) -0.0051(3) -0.0002(3) 0.0044(4)
O5 0.0243(4) 0.0354(6) 0.0380(5) 0.0015(5) -0.0083(4) -0.0102(4)
O6 0.0365(5) 0.0213(4) 0.0312(4) -0.0098(4) -0.0152(4) 0.0123(4)
O7 0.0068(3) 0.0236(4) 0.0286(4) -0.0113(3) -0.0004(3) -0.0027(3)
O8 0.0108(3) 0.0220(4) 0.0182(3) -0.0028(3) -0.0071(3) 0.0013(3)
O9 0.0379(5) 0.0378(5) 0.0158(4) -0.0031(4) -0.0053(4) -0.0151(4)
O10 0.0158(4) 0.0282(5) 0.0199(4) -0.0043(3) -0.0066(3) 0.0041(4)
O11 0.0152(4) 0.0227(4) 0.0206(4) -0.0067(3) -0.0019(3) 0.0006(3)
O12 0.0230(4) 0.0152(4) 0.0138(3) -0.0024(3) -0.0024(3) -0.0017(3)
O13 0.0178(4) 0.0181(4) 0.0151(3) -0.0007(3) -0.0037(3) 0.0039(3)
O14 0.0300(5) 0.0147(4) 0.0269(4) 0.0009(4) -0.0016(4) -0.0026(4)
O15 0.0109(3) 0.0211(4) 0.0167(3) -0.0053(3) -0.0038(3) 0.0006(3)
O16 0.0175(4) 0.0310(5) 0.0140(4) -0.0006(3) -0.0002(3) -0.0036(4)
O17 0.0143(4) 0.0156(4) 0.0243(4) -0.0047(3) -0.0028(3) -0.0021(3)
O18 0.0188(4) 0.0292(5) 0.0188(4) -0.0051(3) -0.0063(3) 0.0031(4)
O19 0.0158(4) 0.0211(4) 0.0219(4) 0.0084(4) -0.0008(3) 0.0089(4)
O1A 0.0190(4) 0.0107(4) 0.0215(4) 0.0006(3) -0.0017(3) -0.0061(3)
O20 0.0194(4) 0.0176(4) 0.0286(4) -0.0084(3) -0.0019(4) 0.0089(4)
O21 0.0167(4) 0.0242(4) 0.0261(4) -0.0089(3) -0.0061(3) 0.0006(4)
O22 0.0170(4) 0.0338(5) 0.0483(5) -0.0163(4) -0.0148(4) -0.0003(4)
O23 0.0168(4) 0.0305(5) 0.0185(4) -0.0098(3) -0.0034(3) 0.0003(4)
O24 0.0163(4) 0.0182(4) 0.0092(3) -0.0002(3) -0.0011(3) 0.0016(3)
O25B 0.0341(4) 0.0430(4) 0.0274(2) -0.0124(2) -0.0055(2) 0.0027(3)
W26B 0.03212(15) 0.02996(14) 0.03274(15) -0.00755(11) -0.00280(12) -0.00632(11)
O27 0.0149(4) 0.0238(4) 0.0218(4) -0.0074(3) -0.0022(3) -0.0047(3)
O28 0.0194(4) 0.0262(4) 0.0207(4) -0.0115(3) -0.0071(3) 0.0080(4)
O29 0.0143(4) 0.0198(4) 0.0248(4) -0.0070(3) -0.0028(3) -0.0051(3)
O30 0.0142(4) 0.0340(5) 0.0144(3) -0.0089(3) -0.0044(3) 0.0054(4)
O31 0.0194(4) 0.0257(4) 0.0199(4) -0.0094(3) -0.0066(3) -0.0020(3)
O32 0.0245(4) 0.0253(5) 0.0229(4) -0.0023(4) -0.0081(4) 0.0057(4)
O33 0.0183(4) 0.0327(5) 0.0239(4) -0.0158(3) -0.0045(3) 0.0086(4)
O34 0.0157(4) 0.0272(4) 0.0160(3) -0.0084(3) -0.0017(3) 0.0072(4)
O35 0.0214(4) 0.0251(5) 0.0226(4) -0.0062(3) -0.0043(4) 0.0089(4)
O36 0.0269(5) 0.0257(5) 0.0326(4) -0.0078(4) -0.0130(4) 0.0010(4)
O37 0.0267(5) 0.0386(5) 0.0205(4) -0.0158(3) 0.0006(4) 0.0007(4)
O38 0.0254(5) 0.0274(5) 0.0211(4) -0.0030(4) -0.0073(4) 0.0102(4)
O39 0.0185(4) 0.0145(4) 0.0370(4) -0.0095(3) -0.0119(3) -0.0056(3)
O40 0.0217(4) 0.0323(5) 0.0168(4) -0.0056(3) -0.0102(3) 0.0157(4)
O41 0.0190(4) 0.0258(5) 0.0269(4) 0.0010(4) 0.0003(4) -0.0054(4)
O42 0.0201(4) 0.0329(5) 0.0210(4) -0.0006(4) -0.0031(4) 0.0018(4)
O43 0.0225(4) 0.0283(5) 0.0197(4) -0.0068(3) 0.0035(3) -0.0096(4)
O44 0.0191(4) 0.0376(5) 0.0135(3) -0.0107(3) 0.0015(3) 0.0046(4)
O45 0.0149(4) 0.0305(5) 0.0260(4) -0.0071(4) -0.0040(3) 0.0026(4)
O46 0.0211(4) 0.0190(5) 0.0595(6) 0.0037(4) -0.0173(4) -0.0108(4)
O47 0.0111(4) 0.0500(6) 0.0236(4) -0.0112(4) -0.0017(3) -0.0020(4)
O48 0.0145(4) 0.0289(5) 0.0179(4) -0.0025(3) -0.0041(3) -0.0063(3)
O49 0.0263(5) 0.0390(5) 0.0155(3) -0.0127(3) -0.0055(3) 0.0019(4)
O50 0.0187(4) 0.0455(6) 0.0247(5) 0.0068(5) -0.0024(4) 0.0004(5)
W51B 0.0241(3) 0.0348(4) 0.0788(6) 0.0061(4) 0.0023(3) -0.0031(2)
O52 0.0246(4) 0.0245(4) 0.0180(4) -0.0065(3) -0.0046(3) 0.0048(4)
O53 0.0292(5) 0.0361(6) 0.0214(4) -0.0023(4) -0.0114(4) 0.0054(4)
O54 0.0098(4) 0.0351(5) 0.0466(6) -0.0049(5) -0.0045(4) -0.0028(4)
O55 0.0319(5) 0.0211(5) 0.0382(5) -0.0050(4) -0.0060(4) -0.0012(4)
O56 0.0263(5) 0.0330(5) 0.0153(4) -0.0009(4) 0.0016(4) 0.0032(4)
O57 0.0283(5) 0.0325(5) 0.0162(4) -0.0034(4) -0.0019(4) 0.0040(4)
O58 0.0418(5) 0.0142(4) 0.0394(5) -0.0078(4) -0.0253(4) 0.0096(4)
O59 0.0338(5) 0.0328(6) 0.0233(5) 0.0116(4) -0.0041(4) 0.0033(5)
O60 0.0362(5) 0.0429(6) 0.0216(4) -0.0075(4) -0.0102(4) 0.0138(5)
O61 0.0288(5) 0.0339(5) 0.0202(4) -0.0025(4) -0.0015(4) 0.0185(4)
O62 0.0286(5) 0.0363(6) 0.0230(4) 0.0043(4) -0.0081(4) 0.0051(5)
O63 0.0476(6) 0.0158(4) 0.0243(4) -0.0079(3) 0.0087(4) -0.0065(4)
O64 0.0293(5) 0.0242(5) 0.0230(4) -0.0005(4) -0.0070(4) 0.0019(4)
O65 0.0240(4) 0.0227(5) 0.0321(5) -0.0024(4) -0.0056(4) -0.0051(4)
O66 0.0379(6) 0.0325(5) 0.0190(4) -0.0036(4) 0.0032(4) -0.0049(5)
O67 0.0384(5) 0.0443(6) 0.0404(5) -0.0108(4) -0.0256(4) -0.0094(4)
O68 0.0522(6) 0.0369(6) 0.0153(4) -0.0059(4) -0.0036(4) -0.0063(5)
O69 0.0328(3) 0.0309(3) 0.0268(3) 0.00187(19) 0.0094(2) -0.0199(2)
O70 0.0306(5) 0.0420(6) 0.0309(5) -0.0066(5) -0.0127(4) 0.0085(5)
O71 0.0313(6) 0.0499(7) 0.0345(6) 0.0124(6) 0.0047(5) 0.0053(6)
O72 0.0260(5) 0.0352(6) 0.0267(5) -0.0049(4) 0.0059(4) -0.0004(4)
O73 0.0614(6) 0.0387(6) 0.0379(4) -0.0212(4) -0.0349(4) 0.0228(5)
O74 0.0140(4) 0.0393(6) 0.0522(7) 0.0145(6) 0.0014(5) 0.0002(5)
O75 0.0308(5) 0.0377(5) 0.0502(6) -0.0186(4) -0.0107(4) -0.0142(4)
O76 0.0494(6) 0.0220(5) 0.0307(5) -0.0060(4) 0.0185(5) 0.0083(5)
O77 0.0385(6) 0.0196(5) 0.0711(7) -0.0099(5) -0.0260(5) 0.0025(5)
O78 0.0326(3) 0.0414(4) 0.0420(5) -0.0068(3) -0.0034(2) -0.0063(2)
O79 0.0540(6) 0.0325(5) 0.0326(5) -0.0032(4) -0.0095(5) -0.0224(5)
O80 0.0448(6) 0.0322(5) 0.0321(4) -0.0153(4) -0.0193(4) 0.0112(5)
O81 0.0256(5) 0.0709(8) 0.0346(5) -0.0167(5) 0.0125(5) -0.0083(6)
O82 0.0638(8) 0.0536(7) 0.0325(6) -0.0094(5) 0.0048(6) 0.0308(6)
O83 0.0585(6) 0.0336(6) 0.0572(6) 0.0244(5) -0.0412(5) -0.0192(5)
O84 0.0721(8) 0.0664(7) 0.0253(4) -0.0252(4) -0.0187(5) 0.0393(6)
O85 0.0765(7) 0.0265(5) 0.0627(6) -0.0085(4) -0.0538(4) -0.0002(5)
O86 0.0214(3) 0.0286(5) 0.0829(6) -0.0061(5) 0.0106(3) -0.0091(2)
K6 0.0531(3) 0.0665(4) 0.0532(3) 0.0108(3) -0.0134(3) -0.0178(3)
O2W 0.0353(6) 0.0459(6) 0.0444(6) -0.0197(5) 0.0064(5) 0.0014(5)
O3W 0.0351(5) 0.0451(7) 0.0483(6) 0.0108(6) -0.0163(5) -0.0181(5)
O4W 0.0376(6) 0.0741(8) 0.0329(5) -0.0219(5) -0.0127(5) 0.0170(6)
O7W 0.0673(9) 0.0467(8) 0.0671(9) -0.0006(7) -0.0217(7) 0.0001(7)
O17W 0.0681(7) 0.0751(7) 0.0867(7) -0.0329(5) -0.0082(6) 0.0019(6)
O8W 0.0835(11) 0.0466(8) 0.0647(9) -0.0173(6) -0.0087(8) -0.0111(8)
O13W 0.0651(9) 0.0662(10) 0.0838(11) -0.0096(9) 0.0171(9) -0.0290(7)
O10W 0.0820(11) 0.0798(11) 0.0344(7) 0.0049(8) 0.0027(8) 0.0038(10)
O6W 0.0409(7) 0.0667(9) 0.1444(13) -0.0458(8) -0.0273(8) -0.0078(6)
O9W 0.0768(7) 0.0779(7) 0.0641(6) -0.0222(5) -0.0054(5) 0.0016(6)
O18W 0.1730(18) 0.0521(8) 0.0301(6) -0.0111(6) -0.0167(9) 0.0389(10)
O20W 0.0987(14) 0.1346(18) 0.0504(10) -0.0064(11) 0.0073(10) -0.0138(14)
O19W 0.0631(10) 0.0810(12) 0.1317(17) 0.0169(12) 0.0004(11) 0.0429(9)
O14W 0.1238(14) 0.0643(9) 0.0886(12) -0.0181(8) -0.0177(10) -0.0399(9)
O26W 0.1389(18) 0.1613(19) 0.0867(11) -0.0507(11) -0.0411(11) -0.0211(15)
O21W 0.1053(16) 0.1141(18) 0.1337(18) -0.0238(14) 0.0498(13) 0.0153(14)
O12W 0.1142(8) 0.1241(8) 0.1131(8) -0.0340(6) 0.0037(6) -0.0074(6)
O5W 0.0611(15) 0.0260(11) 0.0423(12) 0.0191(10) 0.0233(12) 0.0104(12)
O22W 0.1174(8) 0.1192(8) 0.1175(8) -0.0276(6) -0.0123(6) -0.0097(6)
O25W 0.0729(13) 0.195(2) 0.0726(12) -0.0316(14) -0.0154(10) 0.0149(15)
O27W 0.0593(8) 0.0525(7) 0.0535(7) -0.0216(6) 0.0014(6) -0.0054(6)
O1W 0.0599(8) 0.0622(8) 0.0560(8) -0.0126(6) -0.0119(6) -0.0163(6)
O11W 0.0296(11) 0.117(2) 0.0258(10) -0.0149(13) -0.0138(9) 0.0287(14)
O16W 0.0769(18) 0.0469(15) 0.0582(15) 0.0006(13) 0.0413(13) 0.0241(14)
O15W 0.0600(8) 0.0594(8) 0.0651(8) -0.0117(6) 0.0018(6) -0.0126(6)
P1 0.00912(11) 0.01353(12) 0.00876(10) -0.00330(9) -0.00003(9) 0.00247(10)
P2 0.01039(11) 0.02017(14) 0.01591(11) -0.00655(10) -0.00291(10) -0.00114(11)
Re1 0.01079(2) 0.02023(2) 0.01640(2) -0.00329(2) -0.00245(2) -0.00191(2)
Re2 0.02207(2) 0.02641(2) 0.01299(2) -0.00343(2) -0.00253(2) 0.00675(2)
W1 0.01456(2) 0.02275(2) 0.01290(2) -0.00396(2) -0.00167(2) -0.00017(2)
W2 0.01556(2) 0.02254(2) 0.01466(2) -0.00089(2) 0.00030(2) 0.00098(2)
W3 0.01076(2) 0.01973(2) 0.01605(2) -0.00542(2) -0.00219(2) -0.00061(2)
W4 0.01863(2) 0.02388(2) 0.01711(2) -0.00829(2) -0.00191(2) 0.00354(2)
W5 0.02158(2) 0.01916(2) 0.01970(2) -0.00453(2) -0.00236(2) -0.00215(2)
W6 0.02323(2) 0.02109(2) 0.01222(2) -0.00433(2) -0.00063(2) -0.00634(2)
W7 0.01654(2) 0.02688(2) 0.01445(2) -0.00849(2) -0.00508(2) 0.00472(2)
W8 0.01151(2) 0.02196(2) 0.01336(2) -0.00356(2) -0.00129(2) -0.00021(2)
W9 0.01458(2) 0.02589(2) 0.01897(2) -0.00763(2) -0.00626(2) -0.00027(2)
W10 0.01430(2) 0.02335(2) 0.01425(2) -0.00366(2) -0.00444(2) 0.00194(2)
W11 0.01811(2) 0.03045(3) 0.01512(2) -0.00608(2) -0.00691(2) 0.00580(2)
W12 0.01135(2) 0.02734(2) 0.01945(2) -0.00495(2) -0.00118(2) 0.00093(2)
W13 0.01856(2) 0.02789(3) 0.01862(2) -0.00573(2) -0.00348(2) 0.00786(2)
W14 0.02401(2) 0.02206(2) 0.01649(2) -0.00044(2) -0.00212(2) 0.00312(2)
W15 0.01149(2) 0.02000(2) 0.03114(2) -0.00748(2) -0.00585(2) -0.00079(2)
W16 0.01354(2) 0.03466(3) 0.01802(2) 0.00624(2) -0.00044(2) 0.00383(2)
W17 0.03103(2) 0.02365(2) 0.01478(2) -0.00238(2) -0.00502(2) -0.01247(2)
W18 0.01722(2) 0.01964(2) 0.02768(2) -0.00768(2) -0.00352(2) -0.00274(2)
W19 0.02954(3) 0.01913(2) 0.02170(2) -0.00436(2) 0.00935(2) -0.00208(2)
W20 0.02769(2) 0.02809(3) 0.02421(2) -0.01079(2) -0.01666(2) 0.00660(2)
W21B 0.02130(3) 0.02412(3) 0.01421(2) -0.00518(2) -0.00303(2) 0.00255(3)
W22B 0.01509(2) 0.01873(3) 0.02707(4) 0.00365(3) -0.00131(3) -0.00426(2)
W23B 0.02020(3) 0.01908(2) 0.02430(3) -0.00532(2) -0.00844(2) -0.00390(2)
K2A 0.0345(2) 0.0340(2) 0.02879(17) -0.00896(15) 0.00976(15) 0.00389(17)
W22A 0.01509(2) 0.01873(3) 0.02707(4) 0.00365(3) -0.00131(3) -0.00426(2)
W23A 0.02020(3) 0.01908(2) 0.02430(3) -0.00532(2) -0.00844(2) -0.00390(2)
O26A 0.03212(15) 0.02996(14) 0.03274(15) -0.00755(11) -0.00280(12) -0.00632(11)
W25A 0.0341(4) 0.0430(4) 0.0274(2) -0.0124(2) -0.0055(2) 0.0027(3)
O51A 0.0241(3) 0.0348(4) 0.0788(6) 0.0061(4) 0.0023(3) -0.0031(2)
W21A 0.02130(3) 0.02412(3) 0.01421(2) -0.00518(2) -0.00303(2) 0.00255(3)
Na2' 0.1438(15) 0.0321(9) 0.207(2) -0.0061(12) 0.1051(14) -0.0308(10)
O24W 0.1433(8) 0.1451(8) 0.1439(8) -0.0417(6) -0.0052(7) -0.0156(7)
Na2 0.1060(17) 0.0779(16) 0.178(2) 0.0065(17) 0.0557(16) -0.0061(14)

loop_
_atom_type_symbol
_atom_type_description
_atom_type_scat_dispersion_real
_atom_type_scat_dispersion_imag
_atom_type_scat_source
C C 0.0033 0.0016 'International Tables Vol C Tables 4.2.6.8 and 6.1.1.4'
K K 0.2009 0.2494 'International Tables Vol C Tables 4.2.6.8 and 6.1.1.4'
Na Na 0.0362 0.0249 'International Tables Vol C Tables 4.2.6.8 and 6.1.1.4'
O O 0.0106 0.0060 'International Tables Vol C Tables 4.2.6.8 and 6.1.1.4'
P P 0.1023 0.0942 'International Tables Vol C Tables 4.2.6.8 and 6.1.1.4'
Re Re -1.0185 7.2310 'International Tables Vol C Tables 4.2.6.8 and 6.1.1.4'
W W -0.8490 6.8722 'International Tables Vol C Tables 4.2.6.8 and 6.1.1.4'

loop_
_geom_angle_atom_site_label_1
_geom_angle_atom_site_label_2
_geom_angle_atom_site_label_3
_geom_angle
O82 C1 Re2 176.85(13)
O81 C2 Re1 179.83(15)
O75 C3 Re1 179.43(13)
O62 C4 Re2 176.80(13)
O83 C5 Re1 177.23(16)
O78 C6 Re2 175.44(14)
W19 O1 W15 155.90(6)
W8 O2 W3 149.99(5)
W3 O3 Re2 164.06(5)
W21B O6 W20 159.65(6)
W21A O6 W20 152.59(6)
W15 O7 W3 153.28(5)
W9 O8 W8 156.61(6)
W6 O9 W17 126.02(6)
W7 O10 W3 154.38(6)
W4 O11 W1 151.94(5)
W12 O12 W8 151.83(5)
W17 O13 W3 155.96(6)
W5 O14 W14 124.52(5)
W1 O15 Re1 152.04(5)
W5 O16 W1 154.89(6)
W3 O17 Re1 164.23(5)
W11 O18 W7 126.27(5)
W13 O19 W14 151.47(6)
W2 O1A Re1 152.28(5)
W4 O20 W5 146.84(5)
W9 O21 W7 125.96(6)
W15 O22 W20 123.33(6)
W8 O23 W1 123.48(4)
P1 O24 W1 128.27(6)
P1 O24 W8 128.30(5)
W1 O24 W8 92.37(3)
W10 O25B W6 128.28(6)
W18 W26B W6 157.23(8)
W11 O27 W9 124.79(5)
P2 O28 W10 125.86(5)
P2 O28 W16 124.87(6)
P2 O28 W21B 129.54(6)
P2 O28 W21A 124.06(6)
W16 O28 W10 90.82(3)
W16 O28 W21B 85.10(3)
W16 O28 W21A 93.65(3)
W21B O28 W10 87.72(3)
W21A O28 W10 86.81(3)
P2 O29 W6 125.89(5)
P2 O29 W17 125.28(5)
P2 O29 W19 126.24(5)
W17 O29 W6 90.09(3)
W17 O29 W19 89.54(3)
W19 O29 W6 88.08(3)
P1 O30 W7 124.74(5)
P1 O30 W9 127.00(5)
P1 O30 W11 126.60(5)
W7 O30 W9 89.21(4)
W7 O30 W11 89.73(3)
W9 O30 W11 87.47(3)
P2 O31 W15 127.63(5)
P2 O31 W20 128.01(6)
W15 O31 W20 92.53(3)
W14 O32 W11 151.48(6)
W9 O33 W12 147.99(6)
P1 O34 W4 123.62(5)
P1 O34 W12 123.25(5)
P1 O34 W13 128.53(5)
W12 O34 W4 89.78(3)
W13 O34 W4 90.40(3)
W13 O34 W12 90.18(3)
W12 O35 W4 124.74(5)
W16 O38 Re2 148.70(6)
P2 O39 W18 129.66(5)
P2 O39 W22B 123.53(5)
P2 O39 W23B 126.29(5)
P2 O39 W22A 122.33(5)
P2 O39 W23A 117.75(5)
W18 O39 W22B 88.36(3)
W18 O39 W23B 88.49(3)
W18 O39 W23A 93.08(3)
W23B O39 W22B 87.66(3)
W22A O39 W18 94.85(3)
W22A O39 W23A 89.04(3)
W11 O40 W13 149.93(6)
W5 O43 W2 126.10(6)
W7 O44 W2 152.53(5)
W13 O45 W12 124.95(5)
W22B O46 W15 150.62(7)
W22A O46 W15 156.35(7)
W17 O47 W16 151.04(6)
P1 O48 W2 125.26(6)
P1 O48 W5 126.47(5)
P1 O48 W14 126.25(5)
W2 O48 W14 90.35(3)
W5 O48 W2 89.10(3)
W5 O48 W14 87.44(3)
W10 O50 W16 125.78(6)
W10 W51B W18 156.78(11)
W10 W51B W25A 52.15(6)
W18 W51B W25A 107.56(9)
W13 O52 W4 124.81(5)
W14 O56 W2 127.04(5)
W20 O57 Re2 153.85(6)
W18 O58 W23B 126.01(6)
W18 O58 W23A 126.68(5)
W10 O60 W21B 123.47(6)
W10 O60 W21A 125.69(6)
W16 O61 W21A 123.65(5)
W21B O61 W16 126.18(6)
W19 O63 W17 124.84(6)
W19 O66 W6 125.14(5)
W23B O67 W20 156.29(7)
W23A O67 W20 147.92(7)
W19 O69 W22A 141.27(5)
W22B O69 W19 150.05(6)
W18 O74 W22A 121.06(6)
W22B O74 W18 127.35(6)
W23B O77 W22B 125.57(7)
W22A O77 W23A 121.85(7)
W23B O80 W21B 145.69(6)
W23A O80 W21A 143.10(7)
O24 P1 O30 111.32(5)
O24 P1 O34 109.55(5)
O24 P1 O48 110.88(5)
O30 P1 O34 107.40(5)
O48 P1 O30 109.08(5)
O48 P1 O34 108.50(5)
O28 P2 O29 109.03(5)
O28 P2 O39 108.01(5)
O29 P2 O39 107.44(5)
O31 P2 O28 110.16(5)
O31 P2 O29 111.17(5)
O31 P2 O39 110.93(6)
C2 Re1 C3 88.28(6)
C2 Re1 C5 88.68(6)
C2 Re1 O15 175.71(5)
C2 Re1 O17 95.15(5)
C2 Re1 O1A 94.43(4)
C3 Re1 O15 94.07(5)
C3 Re1 O17 172.39(5)
C3 Re1 O1A 92.65(5)
C5 Re1 C3 88.44(7)
C5 Re1 O15 94.97(5)
C5 Re1 O17 98.41(6)
C5 Re1 O1A 176.72(5)
O15 Re1 O1A 81.88(3)
O17 Re1 O15 82.10(4)
O17 Re1 O1A 80.33(4)
C1 Re2 C4 89.32(6)
C1 Re2 O3 171.26(5)
C1 Re2 O38 90.66(5)
C1 Re2 O57 93.18(6)
C4 Re2 O3 99.19(5)
C4 Re2 O38 178.01(6)
C4 Re2 O57 97.79(5)
C6 Re2 C1 87.72(7)
C6 Re2 C4 87.51(6)
C6 Re2 O3 94.62(6)
C6 Re2 O38 94.48(5)
C6 Re2 O57 174.63(5)
O3 Re2 O38 80.77(4)
O3 Re2 O57 83.72(4)
O38 Re2 O57 80.22(4)
O11 W1 O24 79.91(4)
O15 W1 O11 164.68(4)
O15 W1 O16 91.69(4)
O15 W1 O23 96.07(4)
O15 W1 O24 86.32(4)
O16 W1 O11 80.81(4)
O16 W1 O24 86.20(4)
O23 W1 O11 85.91(4)
O23 W1 O16 155.66(4)
O23 W1 O24 71.38(3)
O64 W1 O11 93.42(4)
O64 W1 O15 101.23(4)
O64 W1 O16 102.02(5)
O64 W1 O23 99.04(4)
O64 W1 O24 168.55(4)
O1A W2 O43 89.25(4)
O1A W2 O44 94.40(4)
O1A W2 O48 88.92(3)
O1A W2 O56 158.75(4)
O43 W2 O48 71.49(4)
O43 W2 O56 81.00(4)
O44 W2 O43 152.54(4)
O44 W2 O48 81.36(4)
O44 W2 O56 86.07(4)
O56 W2 O48 70.12(3)
O72 W2 O1A 103.62(4)
O72 W2 O43 101.05(5)
O72 W2 O44 104.47(5)
O72 W2 O48 165.52(4)
O72 W2 O56 96.78(4)
O2 W3 O7 78.37(4)
O3 W3 O2 168.49(4)
O3 W3 O7 90.21(4)
O3 W3 O10 93.01(4)
O3 W3 O13 94.16(4)
O3 W3 O17 102.24(4)
O10 W3 O2 85.22(4)
O10 W3 O7 87.64(4)
O10 W3 O13 168.40(4)
O13 W3 O2 85.94(3)
O13 W3 O7 83.24(4)
O17 W3 O2 89.25(4)
O17 W3 O7 167.12(4)
O17 W3 O10 94.91(4)
O17 W3 O13 92.47(4)
O11 W4 O20 89.34(4)
O11 W4 O34 83.84(4)
O11 W4 O35 91.10(4)
O11 W4 O52 155.13(4)
O20 W4 O34 84.40(4)
O20 W4 O35 156.67(5)
O20 W4 O52 84.78(4)
O35 W4 O34 72.46(4)
O35 W4 O52 85.08(4)
O37 W4 O11 104.26(5)
O37 W4 O20 102.38(5)
O37 W4 O34 169.34(4)
O37 W4 O35 100.12(5)
O37 W4 O52 100.60(4)
O52 W4 O34 71.56(4)
O14 W5 O20 86.04(4)
O14 W5 O48 74.39(4)
O16 W5 O14 155.83(5)
O16 W5 O20 86.03(4)
O16 W5 O48 82.16(4)
O20 W5 O48 84.59(4)
O43 W5 O14 87.93(4)
O43 W5 O16 90.85(4)
O43 W5 O20 157.76(5)
O43 W5 O48 73.17(4)
O55 W5 O14 101.82(5)
O55 W5 O16 102.16(5)
O55 W5 O20 102.14(5)
O55 W5 O43 100.05(5)
O55 W5 O48 172.15(4)
O9 W6 O25B 75.45(5)
O9 W6 W26B 154.09(5)
O9 W6 O29 71.54(4)
O9 W6 O66 87.86(5)
O9 W6 O26A 152.92(4)
O25B W6 O29 81.49(4)
W26B W6 O25B 94.81(5)
W26B W6 O29 83.40(4)
W26B W6 O66 90.95(5)
O66 W6 O25B 152.65(4)
O66 W6 O29 72.63(4)
O66 W6 O26A 74.67(5)
O68 W6 O9 101.11(5)
O68 W6 O25B 104.18(5)
O68 W6 W26B 104.57(6)
O68 W6 O29 169.57(5)
O68 W6 O66 100.16(5)
O68 W6 O26A 102.22(5)
O68 W6 W25A 103.51(6)
O26A W6 O29 83.40(4)
W25A W6 O9 91.97(6)
W25A W6 O29 84.45(4)
W25A W6 O66 155.89(5)
W25A W6 O26A 95.76(6)
O10 W7 O18 157.90(4)
O10 W7 O21 86.32(4)
O10 W7 O30 85.95(4)
O10 W7 O44 91.56(4)
O18 W7 O30 72.25(4)
O21 W7 O18 83.65(4)
O21 W7 O30 72.21(4)
O44 W7 O18 89.49(4)
O44 W7 O21 155.46(4)
O44 W7 O30 83.25(4)
O49 W7 O10 103.21(4)
O49 W7 O18 97.92(4)
O49 W7 O21 100.14(5)
O49 W7 O30 167.88(4)
O49 W7 O44 104.14(5)
O2 W8 O8 92.76(4)
O2 W8 O12 163.63(3)
O2 W8 O23 95.39(4)
O2 W8 O24 85.80(4)
O8 W8 O12 80.23(4)
O8 W8 O23 155.24(4)
O8 W8 O24 85.88(4)
O12 W8 O24 78.99(3)
O23 W8 O12 85.56(4)
O23 W8 O24 71.49(3)
O42 W8 O2 102.13(4)
O42 W8 O8 102.05(5)
O42 W8 O12 93.83(4)
O42 W8 O23 99.02(5)
O42 W8 O24 168.36(5)
O8 W9 O21 90.90(4)
O8 W9 O27 155.15(4)
O8 W9 O30 81.65(4)
O8 W9 O33 86.28(4)
O21 W9 O27 85.80(4)
O21 W9 O30 72.60(4)
O21 W9 O33 155.71(5)
O27 W9 O30 73.86(4)
O33 W9 O27 86.72(4)
O33 W9 O30 83.12(4)
O36 W9 O8 104.57(4)
O36 W9 O21 102.28(5)
O36 W9 O27 100.19(5)
O36 W9 O30 172.21(4)
O36 W9 O33 101.78(5)
O25B W10 O28 81.39(4)
O50 W10 O25B 73.15(5)
O50 W10 O28 71.71(4)
O50 W10 O60 90.77(5)
O50 W10 W25A 91.37(6)
O50 W10 O51A 153.22(5)
W51B W10 O28 82.54(5)
W51B W10 O50 153.46(6)
W51B W10 O60 87.71(8)
W51B W10 W25A 79.14(8)
W51B W10 O51A 9.68(8)
O60 W10 O25B 153.14(4)
O60 W10 O28 73.06(4)
O60 W10 W25A 154.38(5)
O60 W10 O51A 78.21(6)
O65 W10 O25B 104.18(5)
O65 W10 O28 170.04(4)
O65 W10 O50 101.71(5)
O65 W10 W51B 104.66(6)
O65 W10 O60 100.02(5)
O65 W10 W25A 104.52(5)
O65 W10 O51A 104.20(5)
W25A W10 O28 83.43(4)
W25A W10 O51A 88.65(6)
O51A W10 O28 81.70(4)
O18 W11 O30 71.63(4)
O27 W11 O18 87.83(4)
O27 W11 O30 73.80(4)
O27 W11 O32 157.30(4)
O32 W11 O18 87.04(4)
O32 W11 O30 83.60(4)
O40 W11 O18 155.01(4)
O40 W11 O27 88.08(4)
O40 W11 O30 83.56(4)
O40 W11 O32 87.29(5)
O53 W11 O18 101.82(5)
O53 W11 O27 100.61(5)
O53 W11 O30 171.28(5)
O53 W11 O32 102.08(5)
O53 W11 O40 103.16(5)
O12 W12 O33 88.92(4)
O12 W12 O34 82.88(3)
O12 W12 O35 89.62(4)
O12 W12 O45 154.23(4)
O33 W12 O34 84.93(4)
O33 W12 O35 157.83(4)
O33 W12 O45 86.35(4)
O35 W12 O34 72.94(4)
O35 W12 O45 85.40(4)
O41 W12 O12 103.65(4)
O41 W12 O33 103.25(5)
O41 W12 O34 169.48(4)
O41 W12 O35 98.60(5)
O41 W12 O45 102.09(4)
O45 W12 O34 71.48(3)
O19 W13 O34 83.58(3)
O19 W13 O40 86.43(4)
O40 W13 O34 83.42(4)
O45 W13 O19 156.29(4)
O45 W13 O34 73.26(4)
O45 W13 O40 85.96(4)
O45 W13 O52 89.13(4)
O52 W13 O19 88.94(4)
O52 W13 O34 73.11(4)
O52 W13 O40 156.44(4)
O70 W13 O19 102.19(5)
O70 W13 O34 172.68(4)
O70 W13 O40 101.30(5)
O70 W13 O45 101.31(5)
O70 W13 O52 102.26(5)
O14 W14 O19 84.38(4)
O14 W14 O48 73.10(4)
O19 W14 O48 82.78(3)
O32 W14 O14 156.15(4)
O32 W14 O19 85.23(4)
O32 W14 O48 84.33(4)
O56 W14 O14 90.05(5)
O56 W14 O19 155.11(4)
O56 W14 O32 90.40(5)
O56 W14 O48 72.40(3)
O59 W14 O14 101.50(5)
O59 W14 O19 102.77(5)
O59 W14 O32 101.71(5)
O59 W14 O48 172.02(5)
O59 W14 O56 102.11(5)
O1 W15 O31 85.77(4)
O1 W15 O46 80.58(5)
O7 W15 O1 91.20(4)
O7 W15 O22 95.90(5)
O7 W15 O31 85.71(4)
O7 W15 O46 163.38(4)
O22 W15 O1 155.64(4)
O22 W15 O31 71.63(4)
O22 W15 O46 86.29(5)
O46 W15 O31 79.33(4)
O54 W15 O1 102.23(5)
O54 W15 O7 102.38(5)
O54 W15 O22 98.95(5)
O54 W15 O31 168.36(5)
O54 W15 O46 93.51(5)
O38 W16 O28 88.18(4)
O38 W16 O47 93.57(5)
O38 W16 O50 159.57(5)
O38 W16 O61 90.58(5)
O47 W16 O28 82.63(4)
O47 W16 O50 85.33(5)
O47 W16 O61 154.85(5)
O50 W16 O28 71.44(4)
O61 W16 O28 72.71(4)
O61 W16 O50 82.26(5)
O71 W16 O28 166.55(5)
O71 W16 O38 103.49(5)
O71 W16 O47 102.99(6)
O71 W16 O50 96.62(5)
O71 W16 O61 100.12(6)
O9 W17 O29 72.27(4)
O13 W17 O9 159.14(5)
O13 W17 O29 87.25(4)
O13 W17 O47 93.39(4)
O13 W17 O63 87.62(4)
O47 W17 O9 88.00(4)
O47 W17 O29 82.62(4)
O47 W17 O63 155.18(5)
O63 W17 O9 82.60(4)
O63 W17 O29 72.65(4)
O79 W17 O9 97.85(5)
O79 W17 O13 102.05(5)
O79 W17 O29 168.42(4)
O79 W17 O47 103.45(5)
O79 W17 O63 100.57(5)
O5 W18 W26B 103.58(6)
O5 W18 O39 170.58(5)
O5 W18 W51B 104.63(6)
O5 W18 O58 101.03(5)
O5 W18 O74 100.62(5)
O5 W18 O26A 102.20(5)
O5 W18 O51A 102.17(5)
W26B W18 O39 83.29(5)
W26B W18 O58 154.99(5)
W26B W18 O74 90.79(6)
W51B W18 O39 82.86(5)
W51B W18 O26A 93.95(7)
O58 W18 O39 72.82(4)
O58 W18 W51B 90.72(7)
O58 W18 O74 89.05(5)
O58 W18 O26A 154.29(4)
O74 W18 O39 72.55(4)
O74 W18 W51B 154.31(6)
O74 W18 O26A 75.99(5)
O26A W18 O39 82.70(4)
O51A W18 O39 83.78(4)
O51A W18 W51B 13.37(8)
O51A W18 O58 78.21(6)
O51A W18 O74 155.62(5)
O51A W18 O26A 107.27(6)
O1 W19 O29 81.55(4)
O1 W19 O63 91.36(4)
O1 W19 O66 155.24(5)
O1 W19 O69 87.06(5)
O63 W19 O29 72.84(4)
O63 W19 O66 85.35(5)
O63 W19 O69 157.30(5)
O66 W19 O29 74.02(4)
O69 W19 O29 84.54(4)
O69 W19 O66 86.67(5)
O76 W19 O1 104.58(5)
O76 W19 O29 171.65(5)
O76 W19 O63 101.05(5)
O76 W19 O66 100.13(5)
O76 W19 O69 101.25(5)
O6 W20 O31 86.13(4)
O6 W20 O67 79.56(4)
O22 W20 O6 155.65(4)
O22 W20 O31 71.57(4)
O22 W20 O67 86.49(4)
O57 W20 O6 91.09(5)
O57 W20 O22 97.16(5)
O57 W20 O31 86.86(4)
O57 W20 O67 163.42(5)
O67 W20 O31 78.93(4)
O73 W20 O6 101.97(5)
O73 W20 O22 98.74(5)
O73 W20 O31 167.99(5)
O73 W20 O57 101.69(5)
O73 W20 O67 93.68(5)
O6 W21B O28 82.10(4)
O6 W21B O60 151.44(5)
O6 W21B O80 81.39(4)
O60 W21B O28 74.06(4)
O60 W21B O80 79.53(5)
O61 W21B O6 98.17(5)
O61 W21B O28 75.69(4)
O61 W21B O60 91.05(5)
O61 W21B O80 156.36(5)
O61 W21B O84 109.11(6)
O80 W21B O28 80.86(4)
O84 W21B O6 103.96(6)
O84 W21B O28 171.32(5)
O84 W21B O60 98.33(5)
O84 W21B O80 93.78(6)
O46 W22B O39 79.95(4)
O46 W22B O77 85.41(5)
O69 W22B O39 85.06(4)
O69 W22B O46 88.28(5)
O69 W22B O74 89.98(6)
O69 W22B O77 155.77(5)
O74 W22B O39 71.72(4)
O74 W22B O46 151.66(4)
O74 W22B O77 84.68(6)
O77 W22B O39 70.81(4)
O86 W22B O39 167.52(6)
O86 W22B O46 101.03(5)
O86 W22B O69 107.37(6)
O86 W22B O74 106.47(5)
O86 W22B O77 96.80(7)
O58 W23B O39 71.76(4)
O58 W23B O80 81.78(4)
O67 W23B O39 81.64(5)
O67 W23B O58 151.29(5)
O67 W23B O80 84.16(4)
O77 W23B O39 75.91(5)
O77 W23B O58 90.83(5)
O77 W23B O67 93.04(5)
O77 W23B O80 158.12(6)
O80 W23B O39 82.21(4)
O85 W23B O39 177.90(4)
O85 W23B O58 106.25(5)
O85 W23B O67 100.18(6)
O85 W23B O77 104.95(6)
O85 W23B O80 96.90(6)
O46 W22A O39 88.79(4)
O46 W22A O69 88.19(5)
O46 W22A O74 155.81(5)
O46 W22A O77 103.17(6)
O46 W22A O86 107.26(5)
O69 W22A O39 82.70(4)
O69 W22A O74 77.20(5)
O74 W22A O39 70.48(4)
O77 W22A O39 77.71(5)
O77 W22A O69 157.01(5)
O77 W22A O74 84.95(6)
O77 W22A O86 102.29(6)
O86 W22A O39 163.32(5)
O86 W22A O69 93.05(6)
O86 W22A O74 92.86(5)
O58 W23A O39 67.35(4)
O58 W23A O77 76.67(4)
O67 W23A O39 83.11(5)
O67 W23A O58 149.81(5)
O67 W23A O77 87.34(5)
O67 W23A O80 100.59(5)
O67 W23A O85 107.92(6)
O77 W23A O39 68.94(4)
O80 W23A O39 86.57(5)
O80 W23A O58 84.28(4)
O80 W23A O77 153.28(6)
O80 W23A O85 109.70(6)
O85 W23A O39 157.54(5)
O85 W23A O58 98.10(5)
O85 W23A O77 91.60(6)
W6 O26A W18 129.02(5)
W6 W25A W51B 112.59(8)
W6 W25A W10 157.59(9)
W10 W25A W51B 48.71(6)
W18 O51A W10 136.43(9)
O6 W21A O28 81.04(4)
O6 W21A O60 155.31(5)
O6 W21A O61 86.13(5)
O60 W21A O28 74.44(4)
O60 W21A O61 82.83(5)
O61 W21A O28 69.85(4)
O80 W21A O6 91.12(5)
O80 W21A O28 87.71(5)
O80 W21A O60 90.74(5)
O80 W21A O61 157.55(5)
O84 W21A O6 102.64(5)
O84 W21A O28 163.80(6)
O84 W21A O60 100.19(6)
O84 W21A O61 94.50(6)
O84 W21A O80 107.83(7)

loop_
_geom_bond_atom_site_label_1
_geom_bond_atom_site_label_2
_geom_bond_distance
C1 O82 1.172(2)
C1 Re2 1.8994(17)
C2 O81 1.1734(17)
C2 Re1 1.8857(12)
C3 O75 1.133(2)
C3 Re1 1.9334(16)
C4 O62 1.1627(16)
C4 Re2 1.9044(12)
C5 O83 1.1461(19)
C5 Re1 1.9157(14)
C6 O78 1.176(2)
C6 Re2 1.8879(16)
O1 W15 1.9232(11)
O1 W19 1.8832(10)
O2 W3 2.0805(9)
O2 W8 1.8160(9)
O3 Re2 2.0913(10)
O3 W3 1.7437(9)
O5 W18 1.6943(11)
O6 W20 1.9503(10)
O6 W21B 1.8567(10)
O6 W21A 1.8814(10)
O7 W3 2.0994(10)
O7 W15 1.7761(9)
O8 W8 1.9201(9)
O8 W9 1.8775(9)
O9 W6 1.9027(12)
O9 W17 1.9869(9)
O10 W3 1.9321(9)
O10 W7 1.8596(9)
O11 W1 2.0524(9)
O11 W4 1.8231(9)
O12 W8 2.0621(9)
O12 W12 1.8347(8)
O13 W3 1.9681(8)
O13 W17 1.8421(8)
O14 W5 1.9165(10)
O14 W14 1.9375(12)
O15 Re1 2.1162(8)
O15 W1 1.7750(8)
O16 W1 1.9442(9)
O16 W5 1.8833(9)
O17 Re1 2.0647(10)
O17 W3 1.7673(10)
O18 W7 1.9557(9)
O18 W11 1.9276(10)
O19 W13 1.9045(9)
O19 W14 1.9447(9)
O1A Re1 2.1285(9)
O1A W2 1.7573(8)
O20 W4 1.9072(9)
O20 W5 1.9424(9)
O21 W7 1.9477(10)
O21 W9 1.8994(9)
O22 W15 1.9230(12)
O22 W20 1.9248(10)
O23 W1 1.9298(10)
O23 W8 1.9214(11)
O24 P1 1.5212(8)
O24 W1 2.3501(9)
O24 W8 2.3511(8)
O25B W6 2.1163(11)
O25B W10 1.9907(13)
W26B W6 1.9127(15)
W26B W18 1.8640(16)
O27 W9 1.9427(8)
O27 W11 1.8994(9)
O28 P2 1.5349(10)
O28 W10 2.5205(9)
O28 W16 2.3953(10)
O28 W21B 2.4388(10)
O28 W21A 2.4602(10)
O29 P2 1.5378(11)
O29 W6 2.4911(9)
O29 W17 2.4060(10)
O29 W19 2.4357(9)
O30 P1 1.5350(11)
O30 W7 2.4331(9)
O30 W9 2.4475(10)
O30 W11 2.4776(9)
O31 P2 1.5312(9)
O31 W15 2.3430(9)
O31 W20 2.3441(10)
O32 W11 1.9213(11)
O32 W14 1.8975(12)
O33 W9 1.9034(10)
O33 W12 1.9046(11)
O34 P1 1.5669(9)
O34 W4 2.4266(10)
O34 W12 2.4218(9)
O34 W13 2.4051(9)
O35 W4 1.9428(10)
O35 W12 1.9195(12)
O36 W9 1.6980(12)
O37 W4 1.7156(11)
O38 Re2 2.1185(9)
O38 W16 1.7644(9)
O39 P2 1.5602(10)
O39 W18 2.4018(8)
O39 W22B 2.4685(9)
O39 W23B 2.4270(11)
O39 W22A 2.3605(9)
O39 W23A 2.4999(11)
O40 W11 1.8832(10)
O40 W13 1.9445(11)
O41 W12 1.7186(10)
O42 W8 1.7069(10)
O43 W2 1.9812(11)
O43 W5 1.8730(10)
O44 W2 1.9216(11)
O44 W7 1.8733(11)
O45 W12 1.9720(9)
O45 W13 1.8827(10)
O46 W15 2.0424(10)
O46 W22B 1.9472(10)
O46 W22A 1.6741(10)
O47 W16 1.9046(11)
O47 W17 1.8884(10)
O48 P1 1.5219(10)
O48 W2 2.4498(9)
O48 W5 2.4480(11)
O48 W14 2.4876(9)
O49 W7 1.6941(10)
O50 W10 1.8604(12)
O50 W16 2.0719(11)
W51B W10 1.8353(16)
W51B W18 1.9642(15)
W51B W25A 2.399(3)
O52 W4 1.9679(9)
O52 W13 1.9005(11)
O53 W11 1.7167(10)
O54 W15 1.7160(9)
O55 W5 1.7026(13)
O56 W2 2.0639(10)
O56 W14 1.8473(10)
O57 Re2 2.1404(11)
O57 W20 1.7485(11)
O58 W18 1.8759(12)
O58 W23B 1.9053(10)
O58 W23A 2.1044(10)
O59 W14 1.7077(10)
O60 W10 1.9207(12)
O60 W21B 1.9813(10)
O60 W21A 1.9263(11)
O61 W16 1.9619(12)
O61 W21B 1.7017(12)
O61 W21A 2.0551(12)
O63 W17 1.9525(11)
O63 W19 1.8945(12)
O64 W1 1.7365(11)
O65 W10 1.7119(10)
O66 W6 1.9314(11)
O66 W19 1.9277(10)
O67 W20 2.0699(12)
O67 W23B 1.8790(11)
O67 W23A 1.6911(11)
O68 W6 1.7100(10)
O69 W19 1.9087(12)
O69 W22B 1.8351(13)
O69 W22A 2.0885(13)
O70 W13 1.7068(11)
O71 W16 1.7095(13)
O72 W2 1.7098(10)
O73 W20 1.7310(13)
O74 W18 1.9197(10)
O74 W22B 1.8673(11)
O74 W22A 2.1072(11)
O76 W19 1.7166(12)
O77 W22B 2.0374(14)
O77 W23B 1.7726(12)
O77 W22A 1.7750(14)
O77 W23A 2.1212(12)
O79 W17 1.7115(14)
O80 W21B 2.1336(12)
O80 W23B 2.0436(12)
O80 W23A 1.7292(12)
O80 W21A 1.7727(12)
O84 W21B 1.7116(14)
O84 W21A 1.7190(13)
O85 W23B 1.7257(15)
O85 W23A 1.7305(15)
O86 W22B 1.6796(11)
O86 W22A 1.8072(12)
W6 O26A 1.9915(12)
W6 W25A 1.8393(14)
W10 W25A 1.9286(15)
W10 O51A 2.1462(13)
W18 O26A 2.1099(13)
W18 O51A 1.8603(13)

loop_
_geom_torsion_atom_site_label_1
_geom_torsion_atom_site_label_2
_geom_torsion_atom_site_label_3
_geom_torsion_atom_site_label_4
_geom_torsion
O5 W18 O51A W10 118.52(10)
O9 W6 W25A W51B 147.24(7)
O9 W6 W25A W10 117.2(2)
O25B W6 W25A W51B 154.8(2)
O25B W6 W25A W10 124.8(3)
W26B W6 W25A W51B -8.35(7)
W26B W6 W25A W10 -38.4(2)
W26B W18 O51A W10 14.13(11)
O29 W6 W25A W51B 76.00(7)
O29 W6 W25A W10 46.0(2)
O39 W18 O51A W10 -68.88(10)
W51B W18 O51A W10 16.4(2)
O58 W18 O51A W10 -142.57(11)
O66 W6 W25A W51B 58.07(17)
O66 W6 W25A W10 28.0(3)
O68 W6 W25A W51B -110.84(8)
O68 W6 W25A W10 -140.9(2)
O74 W18 O51A W10 -82.7(2)
Re1 O15 W1 O11 -51.7(2)
Re1 O15 W1 O16 8.44(12)
Re1 O15 W1 O23 -148.46(12)
Re1 O15 W1 O24 -77.64(12)
Re1 O15 W1 O64 111.04(12)
Re1 O17 W3 O2 64.88(19)
Re1 O17 W3 O3 -114.42(19)
Re1 O17 W3 O7 80.7(3)
Re1 O17 W3 O10 -20.3(2)
Re1 O17 W3 O13 150.78(19)
Re1 O1A W2 O43 66.99(12)
Re1 O1A W2 O44 -140.26(12)
Re1 O1A W2 O48 138.49(12)
Re1 O1A W2 O56 129.26(12)
Re1 O1A W2 O72 -34.21(13)
Re2 O3 W3 O2 70.4(3)
Re2 O3 W3 O7 63.5(2)
Re2 O3 W3 O10 151.2(2)
Re2 O3 W3 O13 -19.7(2)
Re2 O3 W3 O17 -113.1(2)
Re2 O38 W16 O28 140.03(13)
Re2 O38 W16 O47 -137.48(13)
Re2 O38 W16 O50 136.32(12)
Re2 O38 W16 O61 67.35(13)
Re2 O38 W16 O71 -33.20(14)
Re2 O57 W20 O6 15.32(14)
Re2 O57 W20 O22 -141.71(14)
Re2 O57 W20 O31 -70.74(14)
Re2 O57 W20 O67 -39.8(3)
Re2 O57 W20 O73 117.78(14)
W1 O11 W4 O20 26.37(13)
W1 O11 W4 O34 -58.08(13)
W1 O11 W4 O35 -130.30(13)
W1 O11 W4 O37 128.97(13)
W1 O11 W4 O52 -49.67(19)
W1 O16 W5 O14 30.7(2)
W1 O16 W5 O20 -40.44(14)
W1 O16 W5 O43 117.51(14)
W1 O16 W5 O48 44.64(14)
W1 O16 W5 O55 -142.02(14)
W1 O24 P1 O30 -174.83(5)
W1 O24 P1 O34 66.53(7)
W1 O24 P1 O48 -53.20(7)
W2 O43 W5 O14 77.98(6)
W2 O43 W5 O16 -77.87(6)
W2 O43 W5 O20 3.69(13)
W2 O43 W5 O48 3.67(5)
W2 O43 W5 O55 179.62(6)
W2 O44 W7 O10 25.42(12)
W2 O44 W7 O18 -132.50(12)
W2 O44 W7 O21 -59.13(17)
W2 O44 W7 O30 -60.32(12)
W2 O44 W7 O49 129.46(12)
W2 O48 P1 O24 -59.39(8)
W2 O48 P1 O30 63.55(7)
W2 O48 P1 O34 -179.74(5)
W2 O56 W14 O14 -69.37(8)
W2 O56 W14 O19 7.30(17)
W2 O56 W14 O32 86.78(8)
W2 O56 W14 O48 2.86(7)
W2 O56 W14 O59 -171.15(8)
W3 O2 W8 O8 -26.78(12)
W3 O2 W8 O12 37.2(2)
W3 O2 W8 O23 129.81(11)
W3 O2 W8 O24 58.88(11)
W3 O2 W8 O42 -129.74(11)
W3 O7 W15 O1 -27.49(12)
W3 O7 W15 O22 129.18(12)
W3 O7 W15 O31 58.18(12)
W3 O7 W15 O46 32.4(3)
W3 O7 W15 O54 -130.29(12)
W3 O10 W7 O18 -149.16(11)
W3 O10 W7 O21 -86.11(13)
W3 O10 W7 O30 -158.51(13)
W3 O10 W7 O44 118.37(13)
W3 O10 W7 O49 13.45(14)
W3 O13 W17 O9 -149.08(12)
W3 O13 W17 O29 -159.92(12)
W3 O13 W17 O47 117.64(13)
W3 O13 W17 O63 -87.19(13)
W3 O13 W17 O79 13.11(13)
W4 O34 P1 O24 -57.03(7)
W4 O34 P1 O30 -178.07(5)
W4 O34 P1 O48 64.15(6)
W5 O48 P1 O24 60.52(7)
W5 O48 P1 O30 -176.54(5)
W5 O48 P1 O34 -59.83(7)
W6 W26B W18 O5 -139.50(19)
W6 W26B W18 O39 47.05(19)
W6 W26B W18 W51B -36.96(19)
W6 W26B W18 O58 29.9(3)
W6 W26B W18 O74 119.38(19)
W6 W26B W18 O26A 133.9(3)
W6 W26B W18 O51A -36.4(2)
W6 O29 P2 O28 59.73(7)
W6 O29 P2 O31 -178.63(5)
W6 O29 P2 O39 -57.09(7)
W7 O21 W9 O8 79.73(6)
W7 O21 W9 O27 -75.62(6)
W7 O21 W9 O30 -1.23(5)
W7 O21 W9 O33 -3.20(13)
W7 O21 W9 O36 -175.15(6)
W7 O30 P1 O24 62.05(7)
W7 O30 P1 O34 -178.04(5)
W7 O30 P1 O48 -60.63(7)
W8 O8 W9 O21 -118.40(12)
W8 O8 W9 O27 -36.46(18)
W8 O8 W9 O30 -46.13(12)
W8 O8 W9 O33 37.45(12)
W8 O8 W9 O36 138.66(12)
W8 O12 W12 O33 -23.47(12)
W8 O12 W12 O34 61.56(11)
W8 O12 W12 O35 134.40(12)
W8 O12 W12 O41 -126.84(12)
W8 O12 W12 O45 55.84(18)
W8 O24 P1 O30 51.53(7)
W8 O24 P1 O34 -67.11(8)
W8 O24 P1 O48 173.16(6)
W9 O27 W11 O18 -68.89(6)
W9 O27 W11 O30 2.60(5)
W9 O27 W11 O32 8.13(14)
W9 O27 W11 O40 86.45(6)
W9 O27 W11 O53 -170.51(6)
W9 O30 P1 O24 -58.05(7)
W9 O30 P1 O34 61.87(7)
W9 O30 P1 O48 179.28(5)
W10 O28 P2 O29 -59.23(8)
W10 O28 P2 O31 178.52(6)
W10 O28 P2 O39 57.23(8)
W11 O30 P1 O24 -177.44(5)
W11 O30 P1 O34 -57.52(7)
W11 O30 P1 O48 59.88(7)
W11 O32 W14 O14 -35.49(19)
W11 O32 W14 O19 28.94(11)
W11 O32 W14 O48 -54.26(11)
W11 O32 W14 O56 -126.53(11)
W11 O32 W14 O59 131.01(11)
W12 O34 P1 O24 58.48(7)
W12 O34 P1 O30 -62.56(6)
W12 O34 P1 O48 179.65(5)
W12 O45 W13 O19 -16.18(17)
W12 O45 W13 O34 -3.41(6)
W12 O45 W13 O40 -87.74(7)
W12 O45 W13 O52 69.20(7)
W12 O45 W13 O70 171.52(7)
W13 O34 P1 O24 -179.73(6)
W13 O34 P1 O30 59.24(8)
W13 O34 P1 O48 -58.55(8)
W13 O40 W11 O18 -51.28(17)
W13 O40 W11 O27 -131.98(10)
W13 O40 W11 O30 -58.07(10)
W13 O40 W11 O32 25.79(10)
W13 O40 W11 O53 127.57(10)
W14 O48 P1 O24 178.76(6)
W14 O48 P1 O30 -58.30(8)
W14 O48 P1 O34 58.41(8)
W15 O1 W19 O29 -48.39(14)
W15 O1 W19 O63 -120.82(14)
W15 O1 W19 O66 -39.0(2)
W15 O1 W19 O69 36.52(14)
W15 O1 W19 O76 137.39(14)
W15 O31 P2 O28 174.07(7)
W15 O31 P2 O29 53.09(9)
W15 O31 P2 O39 -66.40(9)
W15 O46 W22A O39 46.29(18)
W15 O46 W22A O69 -36.44(18)
W15 O46 W22A O74 15.9(3)
W15 O46 W22A O77 123.37(18)
W15 O46 W22A O86 -129.08(17)
W16 O28 P2 O29 62.44(7)
W16 O28 P2 O31 -59.81(8)
W16 O28 P2 O39 178.90(6)
W16 O47 W17 O9 -133.16(13)
W16 O47 W17 O13 25.99(13)
W16 O47 W17 O29 -60.79(13)
W16 O47 W17 O63 -65.65(17)
W16 O47 W17 O79 129.24(13)
W16 O50 W10 O25B 91.07(8)
W16 O50 W10 O28 4.78(6)
W16 O50 W10 W51B 19.3(2)
W16 O50 W10 O60 -67.07(8)
W16 O50 W10 O65 -167.48(7)
W16 O50 W10 W25A 87.39(8)
W16 O50 W10 O51A -2.33(17)
W16 O61 W21B O6 -74.15(7)
W16 O61 W21B O28 5.48(6)
W16 O61 W21B O60 78.74(7)
W16 O61 W21B O80 13.03(15)
W16 O61 W21B O84 177.93(6)
W17 O29 P2 O28 -61.22(7)
W17 O29 P2 O31 60.42(7)
W17 O29 P2 O39 -178.04(5)
W17 O63 W19 O1 77.26(6)
W17 O63 W19 O29 -3.47(5)
W17 O63 W19 O66 -78.16(6)
W17 O63 W19 O69 -8.37(15)
W17 O63 W19 O76 -177.60(6)
W18 O39 P2 O28 -58.34(8)
W18 O39 P2 O29 59.14(8)
W18 O39 P2 O31 -179.16(6)
W18 W51B W10 O25B -28.2(3)
W18 W51B W10 O28 52.1(3)
W18 W51B W10 O50 38.2(4)
W18 W51B W10 O60 125.3(3)
W18 W51B W10 O65 -134.9(3)
W18 W51B W10 W25A -32.6(3)
W18 W51B W10 O51A 136.5(6)
W18 O74 W22B O39 1.43(8)
W18 O74 W22B O46 -0.08(19)
W18 O74 W22B O69 86.24(10)
W18 O74 W22B O77 -70.09(10)
W18 O74 W22B O86 -165.63(10)
W19 O29 P2 O28 178.35(5)
W19 O29 P2 O31 -60.01(7)
W19 O29 P2 O39 61.54(7)
W19 O69 W22B O39 -57.28(12)
W19 O69 W22B O46 22.78(12)
W19 O69 W22B O74 -128.93(12)
W19 O69 W22B O77 -52.03(18)
W19 O69 W22B O86 123.79(12)
W20 O6 W21B O28 27.2(2)
W20 O6 W21B O60 -6.2(3)
W20 O6 W21B O61 101.5(2)
W20 O6 W21B O80 -54.6(2)
W20 O6 W21B O84 -146.4(2)
W20 O6 W21A O28 54.47(15)
W20 O6 W21A O60 61.2(2)
W20 O6 W21A O61 124.67(16)
W20 O6 W21A O80 -33.03(16)
W20 O6 W21A O84 -141.59(15)
W20 O31 P2 O28 -53.62(8)
W20 O31 P2 O29 -174.59(6)
W20 O31 P2 O39 65.92(8)
W20 O67 W23B O39 -53.96(17)
W20 O67 W23B O58 -31.9(2)
W20 O67 W23B O77 -129.24(18)
W20 O67 W23B O80 28.99(17)
W20 O67 W23B O85 124.98(18)
W20 O67 W23A O39 -74.63(14)
W20 O67 W23A O58 -86.32(16)
W20 O67 W23A O77 -143.73(14)
W20 O67 W23A O80 10.56(15)
W20 O67 W23A O85 125.45(14)
W21B O6 W21A O28 -83.69(4)
W21B O6 W21A O60 -76.98(11)
W21B O6 W21A O61 -13.50(4)
W21B O6 W21A O80 -171.19(5)
W21B O6 W21A O84 80.25(6)
W21B O28 P2 O29 178.56(6)
W21B O28 P2 O31 56.31(8)
W21B O28 P2 O39 -64.98(7)
W21B O80 W23A O39 68.76(10)
W21B O80 W23A O58 136.31(11)
W21B O80 W23A O67 -13.57(12)
W21B O80 W23A O77 91.89(13)
W21B O80 W23A O85 -127.11(10)
W21B O80 W21A O6 46.1(2)
W21B O80 W21A O28 -34.9(2)
W21B O80 W21A O60 -109.3(2)
W21B O80 W21A O61 -36.46(18)
W21B O80 W21A O84 149.8(2)
W21B O84 W21A O6 -78.55(5)
W21B O84 W21A O28 22.99(16)
W21B O84 W21A O60 92.00(5)
W21B O84 W21A O61 8.49(4)
W21B O84 W21A O80 -173.90(5)
W22B O39 P2 O28 -178.65(6)
W22B O39 P2 O29 -61.16(7)
W22B O39 P2 O31 60.53(8)
W22B O46 W22A O39 103.84(5)
W22B O46 W22A O69 21.11(5)
W22B O46 W22A O74 73.44(14)
W22B O46 W22A O77 -179.08(7)
W22B O46 W22A O86 -71.52(7)
W22B O77 W23B O39 2.00(6)
W22B O77 W23B O58 -68.95(7)
W22B O77 W23B O67 82.59(8)
W22B O77 W23B O80 0.71(17)
W22B O77 W23B O85 -176.02(7)
W22B O77 W22A O39 -95.09(5)
W22B O77 W22A O46 179.11(7)
W22B O77 W22A O69 -62.94(11)
W22B O77 W22A O74 -24.00(5)
W22B O77 W22A O86 67.84(6)
W22B O86 W22A O39 -37.6(2)
W22B O86 W22A O46 126.08(6)
W22B O86 W22A O69 37.02(4)
W22B O86 W22A O74 -40.30(5)
W22B O86 W22A O77 -125.75(5)
W23B O39 P2 O28 66.15(7)
W23B O39 P2 O29 -176.36(5)
W23B O39 P2 O31 -54.67(7)
W23B O58 W18 O5 -163.26(7)
W23B O58 W18 W26B 27.22(16)
W23B O58 W18 O39 9.39(6)
W23B O58 W18 W51B 91.69(8)
W23B O58 W18 O74 -62.63(7)
W23B O58 W18 O26A -8.97(15)
W23B O58 W18 O51A 96.45(8)
W23B O67 W23A O39 70.41(4)
W23B O67 W23A O58 58.71(9)
W23B O67 W23A O77 1.30(5)
W23B O67 W23A O80 155.59(6)
W23B O67 W23A O85 -89.52(6)
W23B O77 W22A O39 8.71(7)
W23B O77 W22A O46 -77.09(8)
W23B O77 W22A O69 40.86(16)
W23B O77 W22A O74 79.80(8)
W23B O77 W22A O86 171.64(7)
W23B O80 W23A O39 -62.13(7)
W23B O80 W23A O58 5.43(8)
W23B O80 W23A O67 -144.45(9)
W23B O80 W23A O77 -38.99(9)
W23B O80 W23A O85 102.01(8)
W23B O80 W21A O6 26.27(13)
W23B O80 W21A O28 -54.71(12)
W23B O80 W21A O60 -129.11(13)
W23B O80 W21A O61 -56.31(19)
W23B O80 W21A O84 129.94(12)
W23B O85 W23A O39 -5.31(11)
W23B O85 W23A O58 -52.92(4)
W23B O85 W23A O67 111.56(5)
W23B O85 W23A O77 23.84(4)
W23B O85 W23A O80 -139.71(4)
W22A O39 P2 O28 170.76(6)
W22A O39 P2 O29 -71.75(7)
W22A O39 P2 O31 49.94(8)
W22A O69 W22B O39 -60.48(4)
W22A O69 W22B O46 19.57(5)
W22A O69 W22B O74 -132.14(5)
W22A O69 W22B O77 -55.24(10)
W22A O69 W22B O86 120.59(6)
W22A O74 W22B O39 49.25(6)
W22A O74 W22B O46 47.73(11)
W22A O74 W22B O69 134.05(5)
W22A O74 W22B O77 -22.28(5)
W22A O74 W22B O86 -117.81(8)
W22A O77 W23B O39 -8.53(6)
W22A O77 W23B O58 -79.48(8)
W22A O77 W23B O67 72.06(8)
W22A O77 W23B O80 -9.82(18)
W22A O77 W23B O85 173.45(7)
W22A O86 W22B O39 50.8(2)
W22A O86 W22B O46 -42.54(5)
W22A O86 W22B O69 -134.19(5)
W22A O86 W22B O74 130.53(6)
W22A O86 W22B O77 44.08(4)
W23A O39 P2 O28 62.66(6)
W23A O39 P2 O29 -179.85(4)
W23A O39 P2 O31 -58.16(6)
W23A O58 W18 O5 -175.36(7)
W23A O58 W18 W26B 15.11(16)
W23A O58 W18 O39 -2.71(6)
W23A O58 W18 W51B 79.59(8)
W23A O58 W18 O74 -74.73(7)
W23A O58 W18 O26A -21.07(15)
W23A O58 W18 O51A 84.34(7)
W23A O67 W23B O39 -103.16(5)
W23A O67 W23B O58 -81.13(11)
W23A O67 W23B O77 -178.44(6)
W23A O67 W23B O80 -20.21(5)
W23A O67 W23B O85 75.78(6)
W23A O77 W23B O39 -78.07(10)
W23A O77 W23B O58 -149.02(11)
W23A O77 W23B O67 2.53(10)
W23A O77 W23B O80 -79.36(14)
W23A O77 W23B O85 103.91(11)
W23A O77 W22A O39 14.75(6)
W23A O77 W22A O46 -71.05(7)
W23A O77 W22A O69 46.90(15)
W23A O77 W22A O74 85.84(7)
W23A O77 W22A O86 177.68(7)
W23A O80 W21A O6 16.23(12)
W23A O80 W21A O28 -64.76(12)
W23A O80 W21A O60 -139.15(12)
W23A O80 W21A O61 -66.35(18)
W23A O80 W21A O84 119.89(12)
W23A O85 W23B O58 114.67(4)
W23A O85 W23B O67 -54.01(4)
W23A O85 W23B O77 -149.97(5)
W23A O85 W23B O80 31.25(4)
O26A W6 W25A W51B -6.77(7)
O26A W6 W25A W10 -36.8(2)
O26A W18 O51A W10 11.46(12)
W25A W51B W10 O25B 4.41(5)
W25A W51B W10 O28 84.70(5)
W25A W51B W10 O50 70.76(17)
W25A W51B W10 O60 157.90(5)
W25A W51B W10 O65 -102.34(6)
W25A W51B W10 O51A 169.1(4)
W21A O6 W21B O28 89.27(4)
W21A O6 W21B O60 55.87(11)
W21A O6 W21B O61 163.49(5)
W21A O6 W21B O80 7.39(4)
W21A O6 W21B O84 -84.39(6)
W21A O28 P2 O29 -173.17(5)
W21A O28 P2 O31 64.58(7)
W21A O28 P2 O39 -56.71(7)
W21A O61 W21B O6 -110.32(16)
W21A O61 W21B O28 -30.68(15)
W21A O61 W21B O60 42.58(15)
W21A O61 W21B O80 -23.13(12)
W21A O61 W21B O84 141.76(16)
W21A O80 W23A O39 70.41(12)
W21A O80 W23A O58 137.96(13)
W21A O80 W23A O67 -11.92(13)
W21A O80 W23A O77 93.54(14)
W21A O80 W23A O85 -125.46(12)
W21A O84 W21B O6 86.89(4)
W21A O84 W21B O60 -75.12(4)
W21A O84 W21B O61 -169.16(5)
W21A O84 W21B O80 4.83(4)
